data_4332747
loop_
_publ_author_name
'Mitra, Amitabha'
'DePue, Lauren J.'
'Struss, Jeffrey E.'
'Patel, Bijal P.'
'Parkin, Sean'
'Atwood, David A.'

_publ_section_title
;
 Mononuclear Schiff Base Boron Halides:&#x00A0; Synthesis,
 Characterization, and Dealkylation of Trimethyl Phosphate
;
_journal_issue 23
_journal_name_full 'Inorganic Chemistry'
_journal_page_first 9213
_journal_page_last 9224
_journal_paper_doi 10.1021/ic0607890
_journal_volume 45
_journal_year 2006
_chemical_formula_sum 'C36.5 H39 B N O4 P'
_chemical_formula_weight 597.47
_chemical_name_systematic
; 
 ? 
;
_space_group_IT_number 2
_symmetry_cell_setting triclinic
_symmetry_space_group_name_Hall '-P 1'
_symmetry_space_group_name_H-M 'P -1'
_atom_sites_solution_hydrogens geom
_atom_sites_solution_primary direct
_atom_sites_solution_secondary difmap
_audit_creation_method SHELXL-97
_cell_angle_alpha 73.7525(6)
_cell_angle_beta 89.0625(7)
_cell_angle_gamma 62.5102(6)
_cell_formula_units_Z 2
_cell_length_a 12.1241(2)
_cell_length_b 12.3740(2)
_cell_length_c 12.4470(2)
_cell_measurement_reflns_used 7042
_cell_measurement_temperature 90.0(2)
_cell_measurement_theta_max 27.48
_cell_measurement_theta_min 1.00
_cell_volume 1576.34(5)
_computing_cell_refinement 'SCALEPACK (Otwinowski & Minor, 1997)'
_computing_data_collection 'COLLECT (Nonius, 1998)'
_computing_data_reduction 'DENZO-SMN (Otwinowski & Minor, 1997)'
_computing_molecular_graphics 'XP in SHELXTL (Sheldrick, 1994)'
_computing_publication_material
; 
SHELX97-2 (Sheldrick, 1997) and local procedures 
;
_computing_structure_refinement 'SHELXL-97 (Sheldrick, 1997)'
_computing_structure_solution 'SHELXS-97 (Sheldrick, 1990)'
_diffrn_ambient_temperature 90.0(2)
_diffrn_detector_area_resol_mean 18
_diffrn_measured_fraction_theta_full .998
_diffrn_measured_fraction_theta_max .998
_diffrn_measurement_device_type 'Nonius KappaCCD diffractometer'
_diffrn_measurement_method '\w scans at fixed \c = 55\%'
_diffrn_radiation_monochromator graphite
_diffrn_radiation_source 'fine-focus sealed tube'
_diffrn_radiation_type MoK\a
_diffrn_radiation_wavelength 0.71073
_diffrn_reflns_av_R_equivalents 0.0532
_diffrn_reflns_av_sigmaI/netI 0.0829
_diffrn_reflns_limit_h_max 15
_diffrn_reflns_limit_h_min -15
_diffrn_reflns_limit_k_max 15
_diffrn_reflns_limit_k_min -16
_diffrn_reflns_limit_l_max 16
_diffrn_reflns_limit_l_min -16
_diffrn_reflns_number 13929
_diffrn_reflns_theta_full 27.45
_diffrn_reflns_theta_max 27.45
_diffrn_reflns_theta_min 1.72
_exptl_absorpt_coefficient_mu 0.128
_exptl_absorpt_correction_T_max 0.9936
_exptl_absorpt_correction_T_min 0.9810
_exptl_absorpt_correction_type multi-scan
_exptl_absorpt_process_details 'Scalepack (Otwinowski & Minor, 1997)'
_exptl_crystal_colour yellow
_exptl_crystal_density_diffrn 1.259
_exptl_crystal_density_method 'not measured'
_exptl_crystal_description plate
_exptl_crystal_F_000 634
_exptl_crystal_size_max 0.15
_exptl_crystal_size_mid 0.15
_exptl_crystal_size_min 0.05
_refine_diff_density_max .326
_refine_diff_density_min -.416
_refine_diff_density_rms .058
_refine_ls_extinction_method none
_refine_ls_goodness_of_fit_ref 1.005
_refine_ls_hydrogen_treatment constr
_refine_ls_matrix_type full
_refine_ls_number_parameters 431
_refine_ls_number_reflns 7183
_refine_ls_number_restraints 0
_refine_ls_restrained_S_all 1.005
_refine_ls_R_factor_all 0.1036
_refine_ls_R_factor_gt 0.0501
_refine_ls_shift/su_max 0.051
_refine_ls_shift/su_mean 0.003
_refine_ls_structure_factor_coef Fsqd
_refine_ls_weighting_details 'calc w=1/[\s^2^(Fo^2^)+(0.0663P)^2^] where P=(Fo^2^+2Fc^2^)/3'
_refine_ls_weighting_scheme calc
_refine_ls_wR_factor_gt 0.1109
_refine_ls_wR_factor_ref 0.1318
_reflns_number_gt 4399
_reflns_number_total 7183
_reflns_threshold_expression >2\s(I)
_cod_data_source_file ic0607890sup6.cif
_cod_data_source_block k04290
_cod_original_cell_volume 1576.34(4)
_cod_original_formula_sum 'C36.50 H39 B N O4 P'
_cod_database_code 4332747

loop_
_symmetry_equiv_pos_as_xyz
'x, y, z'
'-x, -y, -z'

loop_
_atom_site_label
_atom_site_type_symbol
_atom_site_fract_x
_atom_site_fract_y
_atom_site_fract_z
_atom_site_U_iso_or_equiv
_atom_site_adp_type
_atom_site_occupancy
_atom_site_symmetry_multiplicity
_atom_site_calc_flag
_atom_site_refinement_flags
_atom_site_disorder_assembly
_atom_site_disorder_group
B1 B 0.0539(2) 0.2144(2) 0.73587(18) 0.0194(5) Uani 1 1 d . . .
N1 N 0.01150(14) 0.30325(14) 0.61026(12) 0.0182(4) Uani 1 1 d . . .
O1 O -0.04951(11) 0.20146(12) 0.78291(10) 0.0211(3) Uani 1 1 d . . .
O2 O 0.15646(12) 0.09599(12) 0.72463(10) 0.0219(3) Uani 1 1 d . . .
O3 O 0.09764(12) 0.27029(12) 0.80481(10) 0.0206(3) Uani 1 1 d . . .
O4 O 0.16553(12) 0.43311(12) 0.68795(10) 0.0237(3) Uani 1 1 d . . .
P1 P 0.19446(5) 0.32208(5) 0.78894(4) 0.02050(15) Uani 1 1 d . . .
C1 C -0.16556(17) 0.30522(17) 0.75400(15) 0.0185(4) Uani 1 1 d . . .
C2 C -0.26013(18) 0.30774(18) 0.82258(15) 0.0189(4) Uani 1 1 d . . .
C3 C -0.23275(18) 0.20249(18) 0.93488(16) 0.0220(5) Uani 1 1 d . . .
C4 C -0.18273(19) 0.07103(18) 0.91664(17) 0.0281(5) Uani 1 1 d . . .
H4A H -0.2446 0.0734 0.8651 0.042 Uiso 1 1 calc R . .
H4B H -0.1676 0.0059 0.9892 0.042 Uiso 1 1 calc R . .
H4C H -0.1041 0.0499 0.8839 0.042 Uiso 1 1 calc R . .
C5 C -0.13727(19) 0.2002(2) 1.01671(17) 0.0295(5) Uani 1 1 d . . .
H5A H -0.0591 0.1824 0.9837 0.044 Uiso 1 1 calc R . .
H5B H -0.1203 0.1332 1.0884 0.044 Uiso 1 1 calc R . .
H5C H -0.1716 0.2834 1.0301 0.044 Uiso 1 1 calc R . .
C6 C -0.35165(19) 0.22633(19) 0.99224(17) 0.0280(5) Uani 1 1 d . . .
H6A H -0.3863 0.3093 1.0063 0.042 Uiso 1 1 calc R . .
H6B H -0.3305 0.1584 1.0641 0.042 Uiso 1 1 calc R . .
H6C H -0.4140 0.2265 0.9429 0.042 Uiso 1 1 calc R . .
C7 C -0.37798(18) 0.41261(17) 0.78500(15) 0.0193(4) Uani 1 1 d . . .
H7 H -0.4429 0.4151 0.8297 0.023 Uiso 1 1 calc R . .
C8 C -0.40950(17) 0.51604(17) 0.68577(15) 0.0183(4) Uani 1 1 d . . .
C9 C -0.54513(18) 0.62340(17) 0.65385(15) 0.0202(4) Uani 1 1 d . . .
C10 C -0.5875(2) 0.6831(2) 0.74994(17) 0.0300(5) Uani 1 1 d . . .
H10A H -0.5828 0.6176 0.8185 0.045 Uiso 1 1 calc R . .
H10B H -0.6741 0.7525 0.7282 0.045 Uiso 1 1 calc R . .
H10C H -0.5326 0.7173 0.7644 0.045 Uiso 1 1 calc R . .
C11 C -0.62941(19) 0.56698(19) 0.63381(18) 0.0282(5) Uani 1 1 d . . .
H11A H -0.6039 0.5304 0.5715 0.042 Uiso 1 1 calc R . .
H11B H -0.7169 0.6347 0.6146 0.042 Uiso 1 1 calc R . .
H11C H -0.6212 0.4998 0.7025 0.042 Uiso 1 1 calc R . .
C12 C -0.56123(19) 0.72810(18) 0.54613(16) 0.0259(5) Uani 1 1 d . . .
H12A H -0.5046 0.7622 0.5555 0.039 Uiso 1 1 calc R . .
H12B H -0.6481 0.7971 0.5306 0.039 Uiso 1 1 calc R . .
H12C H -0.5414 0.6925 0.4830 0.039 Uiso 1 1 calc R . .
C13 C -0.31535(17) 0.51106(18) 0.62131(16) 0.0186(4) Uani 1 1 d . . .
H13 H -0.3328 0.5791 0.5540 0.022 Uiso 1 1 calc R . .
C14 C -0.19312(17) 0.40650(18) 0.65330(15) 0.0180(4) Uani 1 1 d . . .
C15 C -0.10217(17) 0.39477(17) 0.57609(16) 0.0177(4) Uani 1 1 d . . .
H15 H -0.1249 0.4528 0.5017 0.021 Uiso 1 1 calc R . .
C16 C 0.11242(17) 0.24886(18) 0.55033(16) 0.0197(4) Uani 1 1 d . . .
C17 C 0.13396(18) 0.29621(19) 0.44210(16) 0.0242(5) Uani 1 1 d . . .
H17 H 0.0772 0.3793 0.3942 0.029 Uiso 1 1 calc R . .
C18 C 0.24261(19) 0.21621(19) 0.40705(17) 0.0265(5) Uani 1 1 d . . .
H18 H 0.2616 0.2454 0.3337 0.032 Uiso 1 1 calc R . .
C19 C 0.32389(19) 0.09464(19) 0.47701(16) 0.0262(5) Uani 1 1 d . . .
H19 H 0.3971 0.0420 0.4502 0.031 Uiso 1 1 calc R . .
C20 C 0.30114(18) 0.04769(19) 0.58539(17) 0.0240(5) Uani 1 1 d . . .
H20 H 0.3574 -0.0358 0.6329 0.029 Uiso 1 1 calc R . .
C21 C 0.19394(18) 0.12672(19) 0.62152(15) 0.0201(4) Uani 1 1 d . . .
C22 C 0.34556(18) 0.18955(18) 0.79245(15) 0.0193(4) Uani 1 1 d . . .
C23 C 0.42842(18) 0.20712(19) 0.72045(16) 0.0227(5) Uani 1 1 d . . .
H23 H 0.4046 0.2895 0.6688 0.027 Uiso 1 1 calc R . .
C24 C 0.54621(19) 0.10561(19) 0.72281(17) 0.0264(5) Uani 1 1 d . . .
H24 H 0.6024 0.1189 0.6734 0.032 Uiso 1 1 calc R . .
C25 C 0.58102(19) -0.01469(19) 0.79746(16) 0.0256(5) Uani 1 1 d . . .
H25 H 0.6610 -0.0843 0.7990 0.031 Uiso 1 1 calc R . .
C26 C 0.49936(19) -0.03355(19) 0.86973(17) 0.0265(5) Uani 1 1 d . . .
H26 H 0.5233 -0.1163 0.9207 0.032 Uiso 1 1 calc R . .
C27 C 0.38285(18) 0.06751(19) 0.86830(16) 0.0236(5) Uani 1 1 d . . .
H27 H 0.3278 0.0540 0.9191 0.028 Uiso 1 1 calc R . .
C28 C 0.19883(18) 0.35709(17) 0.91932(16) 0.0208(4) Uani 1 1 d . . .
C29 C 0.2754(2) 0.40925(19) 0.93473(17) 0.0305(5) Uani 1 1 d . . .
H29 H 0.3249 0.4230 0.8779 0.037 Uiso 1 1 calc R . .
C30 C 0.2799(2) 0.4412(2) 1.03179(18) 0.0354(6) Uani 1 1 d . . .
H30 H 0.3326 0.4764 1.0415 0.043 Uiso 1 1 calc R . .
C31 C 0.2081(2) 0.42204(19) 1.11448(18) 0.0332(6) Uani 1 1 d . . .
H31 H 0.2106 0.4450 1.1807 0.040 Uiso 1 1 calc R . .
C32 C 0.1326(2) 0.3696(2) 1.10121(17) 0.0320(5) Uani 1 1 d . . .
H32 H 0.0833 0.3564 1.1584 0.038 Uiso 1 1 calc R . .
C33 C 0.1284(2) 0.33576(19) 1.00393(16) 0.0278(5) Uani 1 1 d . . .
H33 H 0.0775 0.2982 0.9956 0.033 Uiso 1 1 calc R . .
C1T C 0.0176(5) 1.0099(7) 0.4556(5) 0.0395(13) Uani 0.50 1 d P A -1
C2T C 0.0596(13) 0.8921(12) 0.5031(16) 0.034(5) Uani 0.50 1 d P A -1
H2T H 0.1106 0.8338 0.4647 0.041 Uiso 0.50 1 calc PR A -1
C3T C 0.0323(5) 0.8413(6) 0.6167(5) 0.0488(14) Uani 0.50 1 d P A -1
H3T H 0.0665 0.7520 0.6535 0.059 Uiso 0.50 1 calc PR A -1
C4T C -0.051(2) 0.937(2) 0.670(2) 0.064(6) Uani 0.50 1 d P A -1
H4T H -0.0717 0.9121 0.7430 0.077 Uiso 0.50 1 calc PR A -1
C5T C -0.0951(5) 1.0571(6) 0.6124(6) 0.0529(16) Uani 0.50 1 d P A -1
H5T H -0.1515 1.1175 0.6465 0.063 Uiso 0.50 1 calc PR A -1
C6T C -0.0663(17) 1.110(2) 0.498(2) 0.070(7) Uani 0.50 1 d P A -1
H6T H -0.0995 1.1991 0.4591 0.084 Uiso 0.50 1 calc PR A -1
C7T C 0.0493(17) 1.0611(19) 0.3441(17) 0.055(7) Uani 0.50 1 d P A -1
H7T1 H 0.1406 1.0234 0.3470 0.082 Uiso 0.50 1 calc PR A -1
H7T2 H 0.0121 1.1543 0.3247 0.082 Uiso 0.50 1 calc PR A -1
H7T3 H 0.0161 1.0394 0.2867 0.082 Uiso 0.50 1 calc PR A -1

loop_
_atom_site_aniso_label
_atom_site_aniso_U_11
_atom_site_aniso_U_22
_atom_site_aniso_U_33
_atom_site_aniso_U_23
_atom_site_aniso_U_13
_atom_site_aniso_U_12
B1 0.0161(12) 0.0205(12) 0.0170(12) -0.0026(10) 0.0007(9) -0.0068(10)
N1 0.0180(9) 0.0172(9) 0.0191(9) -0.0061(7) 0.0021(7) -0.0079(7)
O1 0.0155(7) 0.0191(7) 0.0223(7) -0.0009(6) 0.0010(6) -0.0063(6)
O2 0.0184(8) 0.0193(7) 0.0213(7) -0.0034(6) 0.0024(6) -0.0053(6)
O3 0.0188(7) 0.0233(8) 0.0194(7) -0.0057(6) 0.0028(6) -0.0104(6)
O4 0.0258(8) 0.0201(8) 0.0186(7) 0.0003(6) -0.0010(6) -0.0090(7)
P1 0.0204(3) 0.0212(3) 0.0174(3) -0.0044(2) 0.0013(2) -0.0087(2)
C1 0.0148(10) 0.0178(11) 0.0203(11) -0.0049(9) -0.0017(8) -0.0059(9)
C2 0.0211(11) 0.0181(10) 0.0184(10) -0.0052(9) 0.0014(8) -0.0101(9)
C3 0.0213(11) 0.0200(11) 0.0196(10) -0.0016(9) 0.0034(8) -0.0083(9)
C4 0.0275(12) 0.0218(11) 0.0312(12) -0.0037(10) 0.0065(10) -0.0113(10)
C5 0.0279(12) 0.0312(13) 0.0221(11) -0.0001(10) -0.0018(9) -0.0123(11)
C6 0.0281(12) 0.0242(12) 0.0233(11) -0.0011(9) 0.0058(9) -0.0093(10)
C7 0.0196(11) 0.0201(11) 0.0199(10) -0.0080(9) 0.0055(8) -0.0099(9)
C8 0.0196(11) 0.0173(10) 0.0172(10) -0.0055(8) 0.0017(8) -0.0080(9)
C9 0.0190(11) 0.0173(11) 0.0193(10) -0.0031(9) 0.0025(8) -0.0060(9)
C10 0.0275(12) 0.0277(12) 0.0294(12) -0.0112(10) 0.0076(9) -0.0075(10)
C11 0.0207(12) 0.0250(12) 0.0320(12) -0.0040(10) -0.0003(9) -0.0079(10)
C12 0.0215(11) 0.0219(11) 0.0263(12) -0.0038(9) 0.0022(9) -0.0059(9)
C13 0.0198(11) 0.0174(10) 0.0171(10) -0.0038(8) -0.0001(8) -0.0085(9)
C14 0.0161(10) 0.0190(10) 0.0200(10) -0.0071(9) 0.0011(8) -0.0085(9)
C15 0.0197(11) 0.0153(10) 0.0159(10) -0.0023(8) -0.0005(8) -0.0078(9)
C16 0.0157(10) 0.0216(11) 0.0200(11) -0.0072(9) 0.0027(8) -0.0070(9)
C17 0.0236(12) 0.0235(11) 0.0217(11) -0.0061(9) 0.0009(9) -0.0085(10)
C18 0.0270(12) 0.0314(13) 0.0202(11) -0.0102(10) 0.0062(9) -0.0120(10)
C19 0.0235(12) 0.0307(12) 0.0253(12) -0.0147(10) 0.0050(9) -0.0103(10)
C20 0.0210(11) 0.0195(11) 0.0279(12) -0.0085(9) 0.0005(9) -0.0060(9)
C21 0.0232(11) 0.0246(11) 0.0164(10) -0.0077(9) 0.0007(8) -0.0136(10)
C22 0.0217(11) 0.0198(11) 0.0165(10) -0.0037(9) -0.0002(8) -0.0109(9)
C23 0.0255(12) 0.0203(11) 0.0205(11) -0.0021(9) 0.0033(9) -0.0118(10)
C24 0.0239(12) 0.0284(12) 0.0241(11) -0.0059(10) 0.0074(9) -0.0115(10)
C25 0.0206(11) 0.0245(12) 0.0258(12) -0.0074(10) 0.0015(9) -0.0061(10)
C26 0.0259(12) 0.0204(11) 0.0269(12) -0.0007(9) -0.0002(9) -0.0094(10)
C27 0.0208(11) 0.0267(12) 0.0214(11) -0.0030(9) 0.0023(9) -0.0121(10)
C28 0.0219(11) 0.0149(10) 0.0188(10) -0.0032(9) -0.0011(8) -0.0042(9)
C29 0.0365(13) 0.0314(13) 0.0261(12) -0.0075(10) 0.0026(10) -0.0188(11)
C30 0.0479(15) 0.0369(14) 0.0285(13) -0.0114(11) -0.0005(11) -0.0250(13)
C31 0.0428(14) 0.0248(12) 0.0253(12) -0.0101(10) -0.0027(10) -0.0090(11)
C32 0.0351(13) 0.0353(13) 0.0205(11) -0.0098(10) 0.0061(10) -0.0120(11)
C33 0.0273(12) 0.0300(12) 0.0231(11) -0.0064(10) 0.0009(9) -0.0122(10)
C1T 0.029(3) 0.047(3) 0.049(4) -0.022(3) -0.005(3) -0.019(3)
C2T 0.014(6) 0.020(6) 0.067(12) -0.031(7) 0.002(6) 0.003(5)
C3T 0.035(3) 0.057(4) 0.060(4) -0.016(3) -0.001(3) -0.027(3)
C4T 0.067(11) 0.116(16) 0.060(8) -0.062(9) 0.026(7) -0.065(11)
C5T 0.030(3) 0.054(4) 0.081(5) -0.048(4) 0.000(3) -0.011(3)
C6T 0.050(10) 0.095(13) 0.080(16) -0.042(13) -0.016(9) -0.038(9)
C7T 0.034(8) 0.062(10) 0.052(9) -0.015(7) -0.012(6) -0.011(7)

loop_
_atom_type_symbol
_atom_type_description
_atom_type_scat_dispersion_real
_atom_type_scat_dispersion_imag
_atom_type_scat_source
C C .0033 .0016 'International Tables Vol C Tables 4.2.6.8 and 6.1.1.4'
H H .0000 .0000 'International Tables Vol C Tables 4.2.6.8 and 6.1.1.4'
O O .0106 .0060 'International Tables Vol C Tables 4.2.6.8 and 6.1.1.4'
N N .0061 .0033 'International Tables Vol C Tables 4.2.6.8 and 6.1.1.4'
B B .0013 .0007 'International Tables Vol C Tables 4.2.6.8 and 6.1.1.4'
P P .1023 .0942 'International Tables Vol C Tables 4.2.6.8 and 6.1.1.4'

loop_
_geom_angle_atom_site_label_1
_geom_angle_atom_site_label_2
_geom_angle_atom_site_label_3
_geom_angle
O1 B1 O2 114.49(16)
O1 B1 O3 107.91(15)
O2 B1 O3 111.71(16)
O1 B1 N1 109.97(16)
O2 B1 N1 102.22(15)
O3 B1 N1 110.45(16)
C15 N1 C16 131.53(17)
C15 N1 B1 121.63(16)
C16 N1 B1 106.17(15)
C1 O1 B1 118.51(15)
C21 O2 B1 106.94(14)
B1 O3 P1 132.43(12)
O4 P1 O3 116.50(7)
O4 P1 C22 111.30(8)
O3 P1 C22 107.33(8)
O4 P1 C28 112.93(8)
O3 P1 C28 101.63(8)
C22 P1 C28 106.26(9)
O1 C1 C2 119.21(16)
O1 C1 C14 120.38(17)
C2 C1 C14 120.32(17)
C7 C2 C1 116.33(17)
C7 C2 C3 121.74(17)
C1 C2 C3 121.89(17)
C2 C3 C4 111.08(16)
C2 C3 C6 111.69(16)
C4 C3 C6 106.80(16)
C2 C3 C5 109.64(15)
C4 C3 C5 110.20(16)
C6 C3 C5 107.33(16)
C3 C4 H4A 109.5
C3 C4 H4B 109.5
H4A C4 H4B 109.5
C3 C4 H4C 109.5
H4A C4 H4C 109.5
H4B C4 H4C 109.5
C3 C5 H5A 109.5
C3 C5 H5B 109.5
H5A C5 H5B 109.5
C3 C5 H5C 109.5
H5A C5 H5C 109.5
H5B C5 H5C 109.5
C3 C6 H6A 109.5
C3 C6 H6B 109.5
H6A C6 H6B 109.5
C3 C6 H6C 109.5
H6A C6 H6C 109.5
H6B C6 H6C 109.5
C2 C7 C8 125.29(18)
C2 C7 H7 117.4
C8 C7 H7 117.4
C13 C8 C7 116.94(17)
C13 C8 C9 123.92(17)
C7 C8 C9 119.09(16)
C12 C9 C8 111.87(15)
C12 C9 C11 108.04(16)
C8 C9 C11 108.72(15)
C12 C9 C10 108.84(15)
C8 C9 C10 110.13(16)
C11 C9 C10 109.18(16)
C9 C10 H10A 109.5
C9 C10 H10B 109.5
H10A C10 H10B 109.5
C9 C10 H10C 109.5
H10A C10 H10C 109.5
H10B C10 H10C 109.5
C9 C11 H11A 109.5
C9 C11 H11B 109.5
H11A C11 H11B 109.5
C9 C11 H11C 109.5
H11A C11 H11C 109.5
H11B C11 H11C 109.5
C9 C12 H12A 109.5
C9 C12 H12B 109.5
H12A C12 H12B 109.5
C9 C12 H12C 109.5
H12A C12 H12C 109.5
H12B C12 H12C 109.5
C8 C13 C14 121.09(18)
C8 C13 H13 119.5
C14 C13 H13 119.5
C13 C14 C1 120.01(17)
C13 C14 C15 119.53(17)
C1 C14 C15 119.89(17)
N1 C15 C14 118.33(17)
N1 C15 H15 120.8
C14 C15 H15 120.8
C17 C16 C21 122.56(17)
C17 C16 N1 130.93(18)
C21 C16 N1 106.48(16)
C16 C17 C18 116.60(18)
C16 C17 H17 121.7
C18 C17 H17 121.7
C19 C18 C17 121.24(19)
C19 C18 H18 119.4
C17 C18 H18 119.4
C18 C19 C20 121.74(19)
C18 C19 H19 119.1
C20 C19 H19 119.1
C21 C20 C19 117.56(19)
C21 C20 H20 121.2
C19 C20 H20 121.2
O2 C21 C20 125.42(18)
O2 C21 C16 114.27(17)
C20 C21 C16 120.30(18)
C23 C22 C27 118.61(18)
C23 C22 P1 120.22(14)
C27 C22 P1 121.16(15)
C22 C23 C24 120.89(18)
C22 C23 H23 119.6
C24 C23 H23 119.6
C25 C24 C23 119.73(19)
C25 C24 H24 120.1
C23 C24 H24 120.1
C26 C25 C24 119.98(19)
C26 C25 H25 120.0
C24 C25 H25 120.0
C25 C26 C27 120.34(19)
C25 C26 H26 119.8
C27 C26 H26 119.8
C26 C27 C22 120.44(18)
C26 C27 H27 119.8
C22 C27 H27 119.8
C33 C28 C29 118.99(18)
C33 C28 P1 122.90(16)
C29 C28 P1 118.11(15)
C30 C29 C28 120.6(2)
C30 C29 H29 119.7
C28 C29 H29 119.7
C31 C30 C29 120.1(2)
C31 C30 H30 119.9
C29 C30 H30 119.9
C30 C31 C32 120.1(2)
C30 C31 H31 120.0
C32 C31 H31 120.0
C31 C32 C33 120.2(2)
C31 C32 H32 119.9
C33 C32 H32 119.9
C28 C33 C32 120.0(2)
C28 C33 H33 120.0
C32 C33 H33 120.0
C2T C1T C6T 126.1(19)
C2T C1T C7T 122.3(10)
C6T C1T C7T 111.6(17)
C1T C2T C3T 122.1(9)
C1T C2T H2T 118.9
C3T C2T H2T 118.9
C4T C3T C2T 116.1(11)
C4T C3T H3T 122.0
C2T C3T H3T 122.0
C5T C4T C3T 118(2)
C5T C4T H4T 121.1
C3T C4T H4T 121.1
C4T C5T C6T 126.8(15)
C4T C5T H5T 116.6
C6T C5T H5T 116.6
C1T C6T C5T 111.0(18)
C1T C6T H6T 124.5
C5T C6T H6T 124.5

loop_
_geom_bond_atom_site_label_1
_geom_bond_atom_site_label_2
_geom_bond_distance
B1 O1 1.432(2)
B1 O2 1.463(2)
B1 O3 1.476(2)
B1 N1 1.568(3)
N1 C15 1.293(2)
N1 C16 1.413(2)
O1 C1 1.359(2)
O2 C21 1.366(2)
O3 P1 1.5633(13)
O4 P1 1.4811(13)
P1 C22 1.799(2)
P1 C28 1.8004(19)
C1 C2 1.412(3)
C1 C14 1.415(2)
C2 C7 1.384(3)
C2 C3 1.535(3)
C3 C4 1.535(3)
C3 C6 1.538(3)
C3 C5 1.540(3)
C4 H4A 0.9800
C4 H4B 0.9800
C4 H4C 0.9800
C5 H5A 0.9800
C5 H5B 0.9800
C5 H5C 0.9800
C6 H6A 0.9800
C6 H6B 0.9800
C6 H6C 0.9800
C7 C8 1.410(3)
C7 H7 0.9500
C8 C13 1.372(3)
C8 C9 1.528(3)
C9 C12 1.522(2)
C9 C11 1.536(3)
C9 C10 1.538(3)
C10 H10A 0.9800
C10 H10B 0.9800
C10 H10C 0.9800
C11 H11A 0.9800
C11 H11B 0.9800
C11 H11C 0.9800
C12 H12A 0.9800
C12 H12B 0.9800
C12 H12C 0.9800
C13 C14 1.411(3)
C13 H13 0.9500
C14 C15 1.434(2)
C15 H15 0.9500
C16 C17 1.384(3)
C16 C21 1.395(3)
C17 C18 1.387(3)
C17 H17 0.9500
C18 C19 1.385(3)
C18 H18 0.9500
C19 C20 1.389(3)
C19 H19 0.9500
C20 C21 1.379(3)
C20 H20 0.9500
C22 C23 1.387(3)
C22 C27 1.401(3)
C23 C24 1.394(3)
C23 H23 0.9500
C24 C25 1.384(3)
C24 H24 0.9500
C25 C26 1.382(3)
C25 H25 0.9500
C26 C27 1.385(3)
C26 H26 0.9500
C27 H27 0.9500
C28 C33 1.389(3)
C28 C29 1.394(3)
C29 C30 1.381(3)
C29 H29 0.9500
C30 C31 1.377(3)
C30 H30 0.9500
C31 C32 1.379(3)
C31 H31 0.9500
C32 C33 1.396(3)
C32 H32 0.9500
C33 H33 0.9500
C1T C2T 1.255(19)
C1T C6T 1.429(15)
C1T C7T 1.48(2)
C2T C3T 1.48(2)
C2T H2T 0.9500
C3T C4T 1.47(3)
C3T H3T 0.9500
C4T C5T 1.30(2)
C4T H4T 0.9500
C5T C6T 1.50(3)
C5T H5T 0.9500
C6T H6T 0.9500
C7T H7T1 0.9800
C7T H7T2 0.9800
C7T H7T3 0.9800

loop_
_geom_torsion_atom_site_label_1
_geom_torsion_atom_site_label_2
_geom_torsion_atom_site_label_3
_geom_torsion_atom_site_label_4
_geom_torsion
O1 B1 N1 C15 30.5(2)
O2 B1 N1 C15 152.56(16)
O3 B1 N1 C15 -88.4(2)
O1 B1 N1 C16 -141.10(16)
O2 B1 N1 C16 -19.09(19)
O3 B1 N1 C16 99.91(17)
O2 B1 O1 C1 -152.08(15)
O3 B1 O1 C1 82.86(19)
N1 B1 O1 C1 -37.7(2)
O1 B1 O2 C21 137.20(16)
O3 B1 O2 C21 -99.77(17)
N1 B1 O2 C21 18.34(18)
O1 B1 O3 P1 -171.50(11)
O2 B1 O3 P1 61.8(2)
N1 B1 O3 P1 -51.3(2)
B1 O3 P1 O4 62.00(18)
B1 O3 P1 C22 -63.51(18)
B1 O3 P1 C28 -174.83(16)
B1 O1 C1 C2 -161.05(17)
B1 O1 C1 C14 22.2(2)
O1 C1 C2 C7 -176.37(16)
C14 C1 C2 C7 0.4(3)
O1 C1 C2 C3 5.8(3)
C14 C1 C2 C3 -177.44(16)
C7 C2 C3 C4 122.35(19)
C1 C2 C3 C4 -60.0(2)
C7 C2 C3 C6 3.2(3)
C1 C2 C3 C6 -179.08(17)
C7 C2 C3 C5 -115.61(19)
C1 C2 C3 C5 62.1(2)
C1 C2 C7 C8 -0.9(3)
C3 C2 C7 C8 176.95(17)
C2 C7 C8 C13 0.5(3)
C2 C7 C8 C9 178.32(17)
C13 C8 C9 C12 -3.7(3)
C7 C8 C9 C12 178.69(16)
C13 C8 C9 C11 115.6(2)
C7 C8 C9 C11 -62.1(2)
C13 C8 C9 C10 -124.9(2)
C7 C8 C9 C10 57.5(2)
C7 C8 C13 C14 0.3(3)
C9 C8 C13 C14 -177.37(16)
C8 C13 C14 C1 -0.8(3)
C8 C13 C14 C15 170.65(17)
O1 C1 C14 C13 177.09(16)
C2 C1 C14 C13 0.4(3)
O1 C1 C14 C15 5.7(3)
C2 C1 C14 C15 -170.97(17)
C16 N1 C15 C14 163.47(17)
B1 N1 C15 C14 -5.8(3)
C13 C14 C15 N1 175.21(16)
C1 C14 C15 N1 -13.4(3)
C15 N1 C16 C17 20.2(3)
B1 N1 C16 C17 -169.3(2)
C15 N1 C16 C21 -157.88(19)
B1 N1 C16 C21 12.61(19)
C21 C16 C17 C18 -0.6(3)
N1 C16 C17 C18 -178.46(19)
C16 C17 C18 C19 0.8(3)
C17 C18 C19 C20 -0.6(3)
C18 C19 C20 C21 0.0(3)
B1 O2 C21 C20 168.57(19)
B1 O2 C21 C16 -12.1(2)
C19 C20 C21 O2 179.42(17)
C19 C20 C21 C16 0.2(3)
C17 C16 C21 O2 -179.19(17)
N1 C16 C21 O2 -0.9(2)
C17 C16 C21 C20 0.1(3)
N1 C16 C21 C20 178.43(17)
O4 P1 C22 C23 12.58(18)
O3 P1 C22 C23 141.15(15)
C28 P1 C22 C23 -110.73(16)
O4 P1 C22 C27 -168.27(14)
O3 P1 C22 C27 -39.71(17)
C28 P1 C22 C27 68.41(17)
C27 C22 C23 C24 0.3(3)
P1 C22 C23 C24 179.47(15)
C22 C23 C24 C25 0.4(3)
C23 C24 C25 C26 -0.4(3)
C24 C25 C26 C27 -0.3(3)
C25 C26 C27 C22 1.0(3)
C23 C22 C27 C26 -1.0(3)
P1 C22 C27 C26 179.85(15)
O4 P1 C28 C33 126.25(17)
O3 P1 C28 C33 0.67(18)
C22 P1 C28 C33 -111.46(17)
O4 P1 C28 C29 -52.99(18)
O3 P1 C28 C29 -178.56(15)
C22 P1 C28 C29 69.30(17)
C33 C28 C29 C30 -1.0(3)
P1 C28 C29 C30 178.27(16)
C28 C29 C30 C31 -0.2(3)
C29 C30 C31 C32 0.8(3)
C30 C31 C32 C33 -0.1(3)
C29 C28 C33 C32 1.7(3)
P1 C28 C33 C32 -177.57(15)
C31 C32 C33 C28 -1.1(3)
C6T C1T C2T C3T -4(3)
C7T C1T C2T C3T 177.2(12)
C1T C2T C3T C4T 2.1(18)
C2T C3T C4T C5T 1.2(19)
C3T C4T C5T C6T -3(2)
C2T C1T C6T C5T 3(3)
C7T C1T C6T C5T -178.6(12)
C4T C5T C6T C1T 1(2)
